data_7048409
loop_
_publ_author_name
'Swidan, Ala'aeddeen'
'Binder, Justin F.'
'Onge, Blake J St'
'Suter, Riccardo'
'Burford, Neil'
'Macdonald, Charles L. B.'

_publ_section_title
;
 2,6-Bis(benzimidazol-2-yl)pyridines as more electron-rich and sterically
 accessible alternatives to 2,6-bis(imino)pyridine for group 13
 coordination chemistry.
;
_journal_issue 4
_journal_name_full 'Dalton transactions (Cambridge, England : 2003)'
_journal_page_first 1284
_journal_page_last 1291
_journal_paper_doi 10.1039/c8dt04276d
_journal_volume 48
_journal_year 2019
_chemical_formula_moiety 'C33 H43 Al Cl2 N3, Al Cl4, C H2 Cl2'
_chemical_formula_sum 'C34 H45 Al2 Cl8 N3'
_chemical_formula_weight 833.29
_space_group_crystal_system monoclinic
_space_group_IT_number 14
_space_group_name_Hall '-P 2ybc'
_space_group_name_H-M_alt 'P 1 21/c 1'
_symmetry_space_group_name_Hall '-P 2ybc'
_symmetry_space_group_name_H-M 'P 1 21/c 1'
_atom_sites_solution_hydrogens geom
_atom_sites_solution_primary dual
_audit_creation_date 2018-03-15
_audit_creation_method
;
Olex2 1.2
(compiled 2017.08.10 svn.r3458 for OlexSys, GUI svn.r5381)
;
_audit_update_record
;
2018-09-27 deposited with the CCDC.
2018-12-19 downloaded from the CCDC.
;
_cell_angle_alpha 90
_cell_angle_beta 106.521(2)
_cell_angle_gamma 90
_cell_formula_units_Z 4
_cell_length_a 10.3391(10)
_cell_length_b 31.617(3)
_cell_length_c 13.0556(12)
_cell_measurement_reflns_used 9016
_cell_measurement_temperature 170.0
_cell_measurement_theta_max 29.168
_cell_measurement_theta_min 2.950
_cell_volume 4091.6(7)
_computing_cell_refinement 'SAINT v8.37A (Bruker, 2015)'
_computing_data_collection APEX3
_computing_data_reduction 'SAINT v8.37A (Bruker, 2015)'
_computing_molecular_graphics 'Olex2 (Dolomanov et al., 2009)'
_computing_publication_material 'Olex2 (Dolomanov et al., 2009)'
_computing_structure_refinement 'XL (Sheldrick, 2008)'
_computing_structure_solution 'XT (Sheldrick, 2015)'
_diffrn_ambient_temperature 170.0
_diffrn_measured_fraction_theta_full 0.998
_diffrn_measured_fraction_theta_max 0.997
_diffrn_measurement_device_type 'Bruker APEX3 Photon 100'
_diffrn_measurement_method '\f and \w scans'
_diffrn_radiation_type MoK\a
_diffrn_radiation_wavelength 0.71073
_diffrn_reflns_av_R_equivalents 0.0327
_diffrn_reflns_av_unetI/netI 0.0192
_diffrn_reflns_Laue_measured_fraction_full 0.998
_diffrn_reflns_Laue_measured_fraction_max 0.997
_diffrn_reflns_limit_h_max 13
_diffrn_reflns_limit_h_min -14
_diffrn_reflns_limit_k_max 43
_diffrn_reflns_limit_k_min -43
_diffrn_reflns_limit_l_max 17
_diffrn_reflns_limit_l_min -17
_diffrn_reflns_number 80246
_diffrn_reflns_point_group_measured_fraction_full 0.998
_diffrn_reflns_point_group_measured_fraction_max 0.997
_diffrn_reflns_theta_full 25.242
_diffrn_reflns_theta_max 29.222
_diffrn_reflns_theta_min 2.950
_diffrn_standards_number 0
_exptl_absorpt_coefficient_mu 0.622
_exptl_absorpt_correction_T_max 0.7458
_exptl_absorpt_correction_T_min 0.6941
_exptl_absorpt_correction_type multi-scan
_exptl_absorpt_process_details
'SADABS-2016/2 (Bruker,2016/2) was used for absorption correction. wR2(int) was 0.0562 before and 0.0508 after correction. The Ratio of minimum to maximum transmission is 0.9307. The \l/2 correction factor is Not present.'
_exptl_crystal_colour yellow
_exptl_crystal_colour_primary yellow
_exptl_crystal_density_diffrn 1.353
_exptl_crystal_description prism
_exptl_crystal_F_000 1728
_exptl_crystal_size_max 0.37
_exptl_crystal_size_mid 0.34
_exptl_crystal_size_min 0.33
_refine_diff_density_max 1.589
_refine_diff_density_min -1.521
_refine_diff_density_rms 0.072
_refine_ls_extinction_method none
_refine_ls_goodness_of_fit_ref 1.043
_refine_ls_hydrogen_treatment constr
_refine_ls_matrix_type full
_refine_ls_number_parameters 463
_refine_ls_number_reflns 11071
_refine_ls_number_restraints 51
_refine_ls_restrained_S_all 1.041
_refine_ls_R_factor_all 0.0599
_refine_ls_R_factor_gt 0.0523
_refine_ls_shift/su_max 0.001
_refine_ls_shift/su_mean 0.000
_refine_ls_structure_factor_coef Fsqd
_refine_ls_weighting_details 'w=1/[\s^2^(Fo^2^)+(0.0502P)^2^+5.9013P] where P=(Fo^2^+2Fc^2^)/3'
_refine_ls_weighting_scheme calc
_refine_ls_wR_factor_gt 0.1268
_refine_ls_wR_factor_ref 0.1323
_reflns_Friedel_coverage 0.000
_reflns_number_gt 9626
_reflns_number_total 11071
_reflns_threshold_expression 'I > 2\s(I)'
_cod_data_source_file c8dt04276d2.cif
_cod_data_source_block as1052_p21c
_cod_depositor_comments 'Adding full bibliography for 7048404--7048410.cif.'
_cod_database_code 7048409
_shelx_shelxl_version_number 2016/6
_shelx_space_group_comment
;
The symmetry employed for this shelxl refinement is uniquely defined
by the following loop, which should always be used as a source of
symmetry information in preference to the above space-group names.
They are only intended as comments.
;
_shelx_estimated_absorpt_t_max 0.821
_shelx_estimated_absorpt_t_min 0.803
_olex2_refinement_description
;
1. Fixed Uiso
 At 1.2 times of:
  All C(H) groups, All C(H,H) groups
 At 1.5 times of:
  All C(H,H,H) groups
2. Rigid body (RIGU) restrains
 Al2, Cl6, Cl4, Cl3', Cl3, Cl5, Cl4', Cl5'
 with sigma for 1-2 distances of 0.004 and sigma for 1-3 distances of 0.004
3. Others
 Sof(Cl3)=Sof(Cl4')=1-FVAR(1)
 Sof(Cl4)=Sof(Cl3')=FVAR(1)
 Sof(Cl5')=1-FVAR(2)
 Sof(Cl5)=FVAR(2)
4.a Ternary CH refined with riding coordinates:
 C32(H32), C29(H29), C26(H26), C23(H23)
4.b Secondary CH2 refined with riding coordinates:
 C34(H34A,H34B)
4.c Aromatic/amide H refined with riding coordinates:
 C18(H18), C4(H4), C6(H6), C20(H20), C14(H14), C5(H5), C19(H19), C12(H12),
 C13(H13)
4.d Idealised Me refined as rotating group:
 C9(H9A,H9B,H9C), C1(H1A,H1B,H1C), C33(H33A,H33B,H33C), C28(H28A,H28B,H28C),
 C31(H31A,H31B,H31C), C30(H30A,H30B,H30C), C24(H24A,H24B,H24C), C25(H25A,H25B,
 H25C), C27(H27A,H27B,H27C), C22(H22A,H22B,H22C)
;
_olex2_submission_special_instructions 'No special instructions were received'

loop_
_space_group_symop_operation_xyz
'x, y, z'
'-x, y+1/2, -z+1/2'
'-x, -y, -z'
'x, -y-1/2, z-1/2'

loop_
_atom_site_label
_atom_site_type_symbol
_atom_site_fract_x
_atom_site_fract_y
_atom_site_fract_z
_atom_site_U_iso_or_equiv
_atom_site_adp_type
_atom_site_occupancy
_atom_site_site_symmetry_order
_atom_site_calc_flag
_atom_site_refinement_flags_posn
_atom_site_refinement_flags_adp
_atom_site_refinement_flags_occupancy
_atom_site_disorder_assembly
_atom_site_disorder_group
Cl1 Cl 0.60590(5) 0.31871(2) 0.10457(4) 0.02589(11) Uani 1 1 d . . . . .
Cl2 Cl 0.92442(5) 0.33402(2) 0.29653(4) 0.02854(11) Uani 1 1 d . . . . .
Al1 Al 0.71405(5) 0.34557(2) 0.25221(4) 0.01643(11) Uani 1 1 d . . . . .
Cl6 Cl 0.09844(6) 0.45039(2) 0.44134(5) 0.04373(15) Uani 1 1 d . U . . .
Al2 Al 0.29604(7) 0.42556(2) 0.46322(6) 0.03560(16) Uani 1 1 d . U . . .
Cl7 Cl 1.01202(13) 0.33013(4) 0.61832(11) 0.0958(4) Uani 1 1 d . . . . .
Cl4 Cl 0.38521(13) 0.46711(7) 0.36750(13) 0.0532(5) Uani 0.610(5) 1 d . U P A 1
Cl8 Cl 1.00976(13) 0.40415(6) 0.74894(11) 0.1217(6) Uani 1 1 d . . . . .
Cl3' Cl 0.29835(16) 0.36415(5) 0.4123(2) 0.0681(8) Uani 0.610(5) 1 d . U P A 1
N3 N 0.71873(15) 0.40729(5) 0.19428(11) 0.0166(3) Uani 1 1 d . . . . .
N1 N 0.64781(15) 0.30173(5) 0.34675(12) 0.0176(3) Uani 1 1 d . . . . .
N2 N 0.69044(15) 0.38049(5) 0.36852(12) 0.0174(3) Uani 1 1 d . . . . .
C7 C 0.72069(18) 0.42163(6) 0.36939(14) 0.0190(3) Uani 1 1 d . . . . .
C16 C 0.71664(18) 0.41801(5) 0.08569(13) 0.0173(3) Uani 1 1 d . . . . .
C8 C 0.73232(18) 0.43665(6) 0.26480(14) 0.0190(3) Uani 1 1 d . . . . .
C2 C 0.63762(18) 0.31589(6) 0.43653(14) 0.0196(3) Uani 1 1 d . . . . .
C3 C 0.66919(18) 0.36170(6) 0.45423(14) 0.0196(3) Uani 1 1 d . . . . .
C10 C 0.61774(19) 0.25734(6) 0.32069(14) 0.0196(3) Uani 1 1 d . . . . .
C17 C 0.83685(19) 0.42528(6) 0.05959(15) 0.0209(3) Uani 1 1 d . . . . .
C15 C 0.7218(2) 0.22767(6) 0.35457(16) 0.0241(4) Uani 1 1 d . . . . .
C32 C 0.97574(19) 0.42523(7) 0.14031(16) 0.0254(4) Uani 1 1 d . . . . .
H32 H 0.964424 0.419465 0.212580 0.030 Uiso 1 1 calc R . . . .
C21 C 0.58949(19) 0.42006(6) 0.00983(14) 0.0200(3) Uani 1 1 d . . . . .
C18 C 0.8269(2) 0.43417(7) -0.04739(16) 0.0268(4) Uani 1 1 d . . . . .
H18 H 0.906820 0.438513 -0.068144 0.032 Uiso 1 1 calc R . . . .
C4 C 0.6772(2) 0.38442(7) 0.54658(15) 0.0259(4) Uani 1 1 d . . . . .
H4 H 0.660117 0.371240 0.606810 0.031 Uiso 1 1 calc R . . . .
C11 C 0.4858(2) 0.24588(6) 0.26416(16) 0.0236(4) Uani 1 1 d . . . . .
C9 C 0.7540(2) 0.48250(6) 0.25022(17) 0.0277(4) Uani 1 1 d . . . . .
H9A H 0.843183 0.490798 0.295808 0.042 Uiso 1 1 calc GR . . . .
H9B H 0.684357 0.498914 0.269945 0.042 Uiso 1 1 calc GR . . . .
H9C H 0.748926 0.487996 0.175293 0.042 Uiso 1 1 calc GR . . . .
C29 C 0.45892(19) 0.41432(7) 0.03970(16) 0.0246(4) Uani 1 1 d . . . . .
H29 H 0.480139 0.397414 0.107176 0.029 Uiso 1 1 calc R . . . .
C6 C 0.7332(2) 0.44610(6) 0.45974(16) 0.0252(4) Uani 1 1 d . . . . .
H6 H 0.756421 0.475206 0.460686 0.030 Uiso 1 1 calc R . . . .
C20 C 0.5861(2) 0.42992(7) -0.09465(15) 0.0256(4) Uani 1 1 d . . . . .
H20 H 0.501471 0.432018 -0.147502 0.031 Uiso 1 1 calc R . . . .
C14 C 0.6895(3) 0.18525(7) 0.33079(18) 0.0318(5) Uani 1 1 d . . . . .
H14 H 0.757697 0.164348 0.353300 0.038 Uiso 1 1 calc R . . . .
C26 C 0.8643(2) 0.23965(7) 0.41881(18) 0.0288(4) Uani 1 1 d . . . . .
H26 H 0.869750 0.271223 0.422099 0.035 Uiso 1 1 calc R . . . .
C5 C 0.7110(2) 0.42693(7) 0.54871(16) 0.0289(4) Uani 1 1 d . . . . .
H5 H 0.718928 0.443029 0.611637 0.035 Uiso 1 1 calc R . . . .
C19 C 0.7033(2) 0.43674(7) -0.12324(16) 0.0293(4) Uani 1 1 d . . . . .
H19 H 0.698629 0.443202 -0.195264 0.035 Uiso 1 1 calc R . . . .
C1 C 0.5978(2) 0.29167(7) 0.52004(17) 0.0290(4) Uani 1 1 d . . . . .
H1A H 0.514803 0.303712 0.529967 0.043 Uiso 1 1 calc GR . . . .
H1B H 0.669969 0.293267 0.587429 0.043 Uiso 1 1 calc GR . . . .
H1C H 0.582152 0.262048 0.497908 0.043 Uiso 1 1 calc GR . . . .
C12 C 0.4602(2) 0.20295(7) 0.24191(18) 0.0301(4) Uani 1 1 d . . . . .
H12 H 0.372079 0.194155 0.203050 0.036 Uiso 1 1 calc R . . . .
C13 C 0.5609(3) 0.17310(7) 0.27546(18) 0.0336(5) Uani 1 1 d . . . . .
H13 H 0.541237 0.144028 0.260232 0.040 Uiso 1 1 calc R . . . .
C23 C 0.3695(2) 0.27695(7) 0.23115(19) 0.0309(4) Uani 1 1 d . . . . .
H23 H 0.406179 0.306190 0.248164 0.037 Uiso 1 1 calc R . . . .
C33 C 1.0665(2) 0.39088(8) 0.1156(2) 0.0369(5) Uani 1 1 d . . . . .
H33A H 1.025593 0.363083 0.118018 0.055 Uiso 1 1 calc GR . . . .
H33B H 1.155191 0.391938 0.168665 0.055 Uiso 1 1 calc GR . . . .
H33C H 1.077028 0.395604 0.044175 0.055 Uiso 1 1 calc GR . . . .
C28 C 0.4034(3) 0.45707(8) 0.0624(2) 0.0380(5) Uani 1 1 d . . . . .
H28A H 0.469298 0.470887 0.122084 0.057 Uiso 1 1 calc GR . . . .
H28B H 0.318939 0.452693 0.081017 0.057 Uiso 1 1 calc GR . . . .
H28C H 0.386268 0.474992 -0.001269 0.057 Uiso 1 1 calc GR . . . .
C31 C 1.0432(2) 0.46869(8) 0.14329(19) 0.0345(5) Uani 1 1 d . . . . .
H31A H 1.064390 0.473534 0.075694 0.052 Uiso 1 1 calc GR . . . .
H31B H 1.126517 0.469457 0.202393 0.052 Uiso 1 1 calc GR . . . .
H31C H 0.981645 0.490786 0.153669 0.052 Uiso 1 1 calc GR . . . .
C30 C 0.3528(2) 0.38982(9) -0.0455(2) 0.0410(6) Uani 1 1 d . . . . .
H30A H 0.318844 0.407623 -0.108902 0.061 Uiso 1 1 calc GR . . . .
H30B H 0.277933 0.381974 -0.017109 0.061 Uiso 1 1 calc GR . . . .
H30C H 0.393639 0.364191 -0.064900 0.061 Uiso 1 1 calc GR . . . .
C24 C 0.2972(2) 0.27461(10) 0.1111(2) 0.0435(6) Uani 1 1 d . . . . .
H24A H 0.362947 0.278447 0.070620 0.065 Uiso 1 1 calc GR . . . .
H24B H 0.228789 0.296940 0.091836 0.065 Uiso 1 1 calc GR . . . .
H24C H 0.253595 0.246944 0.094078 0.065 Uiso 1 1 calc GR . . . .
C25 C 0.8961(2) 0.22310(9) 0.5333(2) 0.0415(6) Uani 1 1 d . . . . .
H25A H 0.830932 0.234731 0.567561 0.062 Uiso 1 1 calc GR . . . .
H25B H 0.987414 0.231809 0.573467 0.062 Uiso 1 1 calc GR . . . .
H25C H 0.890321 0.192160 0.532317 0.062 Uiso 1 1 calc GR . . . .
C27 C 0.9692(3) 0.22392(10) 0.3653(2) 0.0470(6) Uani 1 1 d . . . . .
H27A H 0.973540 0.192972 0.368716 0.071 Uiso 1 1 calc GR . . . .
H27B H 1.057763 0.235714 0.402584 0.071 Uiso 1 1 calc GR . . . .
H27C H 0.943515 0.233004 0.290493 0.071 Uiso 1 1 calc GR . . . .
C22 C 0.2680(3) 0.26848(10) 0.2949(2) 0.0464(6) Uani 1 1 d . . . . .
H22A H 0.229138 0.240193 0.277620 0.070 Uiso 1 1 calc GR . . . .
H22B H 0.195903 0.289665 0.276073 0.070 Uiso 1 1 calc GR . . . .
H22C H 0.314210 0.270176 0.371489 0.070 Uiso 1 1 calc GR . . . .
C34 C 1.0823(6) 0.37814(19) 0.6656(6) 0.122(2) Uani 1 1 d . . . . .
H34A H 1.178715 0.373561 0.703759 0.147 Uiso 1 1 calc R . . . .
H34B H 1.078367 0.396664 0.603681 0.147 Uiso 1 1 calc R . . . .
Cl3 Cl 0.2835(3) 0.35545(8) 0.4855(5) 0.0867(14) Uani 0.390(5) 1 d . U P A 2
Cl5 Cl 0.4019(6) 0.43331(16) 0.6248(2) 0.0434(8) Uani 0.69(4) 1 d . U P A 2
Cl4' Cl 0.3855(2) 0.4362(2) 0.34530(18) 0.0823(18) Uani 0.390(5) 1 d . U P A 2
Cl5' Cl 0.4267(18) 0.4468(13) 0.6160(13) 0.068(5) Uani 0.31(4) 1 d . U P A 3

loop_
_atom_site_aniso_label
_atom_site_aniso_U_11
_atom_site_aniso_U_22
_atom_site_aniso_U_33
_atom_site_aniso_U_23
_atom_site_aniso_U_13
_atom_site_aniso_U_12
Cl1 0.0363(3) 0.0210(2) 0.0198(2) -0.00397(16) 0.00706(18) -0.00402(17)
Cl2 0.0191(2) 0.0307(2) 0.0372(3) 0.01066(19) 0.01028(18) 0.00352(17)
Al1 0.0178(2) 0.0165(2) 0.0163(2) -0.00019(18) 0.00693(19) 0.00010(19)
Cl6 0.0321(3) 0.0444(3) 0.0491(3) -0.0050(3) 0.0025(2) 0.0098(2)
Al2 0.0295(3) 0.0412(4) 0.0329(4) -0.0126(3) 0.0037(3) 0.0047(3)
Cl7 0.0888(8) 0.0896(8) 0.0971(9) -0.0168(6) 0.0070(6) 0.0049(6)
Cl4 0.0369(6) 0.0741(12) 0.0441(7) 0.0149(7) 0.0041(5) 0.0011(6)
Cl8 0.0754(7) 0.1650(14) 0.0951(9) -0.0640(9) -0.0235(6) 0.0434(8)
Cl3' 0.0532(8) 0.0369(7) 0.0951(15) -0.0327(8) -0.0098(8) 0.0106(6)
N3 0.0161(6) 0.0183(7) 0.0152(6) 0.0014(5) 0.0042(5) 0.0001(5)
N1 0.0167(7) 0.0177(7) 0.0187(7) 0.0020(5) 0.0055(5) 0.0012(5)
N2 0.0199(7) 0.0181(7) 0.0149(6) 0.0002(5) 0.0060(5) 0.0008(5)
C7 0.0206(8) 0.0185(8) 0.0178(8) -0.0014(6) 0.0055(6) 0.0005(6)
C16 0.0206(8) 0.0164(7) 0.0153(7) 0.0008(6) 0.0057(6) -0.0005(6)
C8 0.0200(8) 0.0176(8) 0.0195(8) -0.0001(6) 0.0058(6) 0.0003(6)
C2 0.0191(8) 0.0216(8) 0.0191(8) 0.0035(6) 0.0068(6) 0.0019(6)
C3 0.0206(8) 0.0224(8) 0.0168(8) 0.0022(6) 0.0070(6) 0.0017(6)
C10 0.0236(8) 0.0176(8) 0.0204(8) 0.0011(6) 0.0108(7) -0.0008(6)
C17 0.0220(8) 0.0205(8) 0.0209(8) -0.0002(6) 0.0075(7) -0.0038(7)
C15 0.0292(9) 0.0215(9) 0.0248(9) 0.0059(7) 0.0130(7) 0.0037(7)
C32 0.0201(8) 0.0299(10) 0.0264(9) 0.0041(7) 0.0071(7) -0.0051(7)
C21 0.0208(8) 0.0194(8) 0.0196(8) 0.0005(6) 0.0054(7) 0.0014(6)
C18 0.0298(10) 0.0310(10) 0.0234(9) 0.0004(7) 0.0136(8) -0.0058(8)
C4 0.0334(10) 0.0290(10) 0.0175(8) -0.0007(7) 0.0109(7) 0.0010(8)
C11 0.0246(9) 0.0238(9) 0.0252(9) -0.0010(7) 0.0116(7) -0.0029(7)
C9 0.0409(11) 0.0158(8) 0.0279(10) 0.0003(7) 0.0124(8) -0.0007(8)
C29 0.0187(8) 0.0295(10) 0.0249(9) 0.0028(7) 0.0053(7) 0.0030(7)
C6 0.0325(10) 0.0215(9) 0.0217(9) -0.0048(7) 0.0076(8) -0.0005(7)
C20 0.0271(9) 0.0287(9) 0.0184(8) 0.0012(7) 0.0022(7) 0.0006(8)
C14 0.0462(13) 0.0203(9) 0.0331(11) 0.0054(8) 0.0179(10) 0.0066(8)
C26 0.0247(9) 0.0295(10) 0.0344(11) 0.0110(8) 0.0119(8) 0.0074(8)
C5 0.0386(11) 0.0301(10) 0.0192(9) -0.0076(7) 0.0102(8) -0.0001(8)
C19 0.0390(11) 0.0334(10) 0.0169(8) 0.0018(7) 0.0104(8) -0.0040(9)
C1 0.0415(12) 0.0265(9) 0.0248(9) 0.0052(8) 0.0191(9) 0.0006(8)
C12 0.0363(11) 0.0279(10) 0.0300(10) -0.0051(8) 0.0156(9) -0.0119(8)
C13 0.0549(14) 0.0195(9) 0.0332(11) -0.0017(8) 0.0233(10) -0.0058(9)
C23 0.0191(9) 0.0328(11) 0.0402(12) -0.0036(9) 0.0075(8) -0.0020(8)
C33 0.0261(10) 0.0374(12) 0.0497(14) 0.0056(10) 0.0147(10) 0.0014(9)
C28 0.0345(12) 0.0377(12) 0.0462(13) 0.0058(10) 0.0186(10) 0.0130(10)
C31 0.0287(10) 0.0354(11) 0.0368(12) 0.0035(9) 0.0055(9) -0.0120(9)
C30 0.0222(10) 0.0582(16) 0.0398(13) -0.0048(11) 0.0045(9) -0.0063(10)
C24 0.0236(10) 0.0571(16) 0.0438(14) 0.0024(12) -0.0001(9) -0.0033(10)
C25 0.0294(11) 0.0559(15) 0.0383(13) 0.0182(11) 0.0082(9) 0.0061(10)
C27 0.0355(13) 0.0584(17) 0.0556(16) 0.0112(13) 0.0266(12) 0.0119(12)
C22 0.0314(12) 0.0571(16) 0.0569(16) -0.0104(13) 0.0228(12) -0.0020(11)
C34 0.103(4) 0.115(4) 0.179(6) -0.045(4) 0.088(4) -0.040(3)
Cl3 0.0778(17) 0.0353(11) 0.141(4) -0.0015(15) 0.022(2) 0.0205(10)
Cl5 0.0401(10) 0.0590(15) 0.0261(6) -0.0052(9) 0.0014(5) 0.0153(9)
Cl4' 0.0295(9) 0.184(5) 0.0310(10) 0.0215(16) 0.0039(7) 0.0057(15)
Cl5' 0.041(3) 0.113(11) 0.037(3) -0.036(5) -0.008(2) 0.035(5)

loop_
_atom_type_symbol
_atom_type_description
_atom_type_scat_dispersion_real
_atom_type_scat_dispersion_imag
_atom_type_scat_source
C C 0.0033 0.0016 'International Tables Vol C Tables 4.2.6.8 and 6.1.1.4'
H H 0.0000 0.0000 'International Tables Vol C Tables 4.2.6.8 and 6.1.1.4'
Al Al 0.0645 0.0514 'International Tables Vol C Tables 4.2.6.8 and 6.1.1.4'
Cl Cl 0.1484 0.1585 'International Tables Vol C Tables 4.2.6.8 and 6.1.1.4'
N N 0.0061 0.0033 'International Tables Vol C Tables 4.2.6.8 and 6.1.1.4'

loop_
_geom_angle_atom_site_label_1
_geom_angle_atom_site_label_2
_geom_angle_atom_site_label_3
_geom_angle
Cl1 Al1 Cl2 114.59(3)
N3 Al1 Cl1 96.05(5)
N3 Al1 Cl2 97.56(5)
N1 Al1 Cl1 95.44(5)
N1 Al1 Cl2 101.97(5)
N1 Al1 N3 150.69(6)
N2 Al1 Cl1 142.00(5)
N2 Al1 Cl2 103.38(5)
N2 Al1 N3 76.98(6)
N2 Al1 N1 77.37(6)
Cl6 Al2 Cl4 104.23(6)
Cl6 Al2 Cl3 107.02(9)
Cl6 Al2 Cl5' 109.37(18)
Cl3' Al2 Cl6 113.81(6)
Cl3' Al2 Cl4 109.69(9)
Cl5 Al2 Cl6 107.35(11)
Cl5 Al2 Cl3 91.0(2)
Cl4' Al2 Cl6 117.53(10)
Cl4' Al2 Cl3 108.40(17)
Cl4' Al2 Cl5 121.48(19)
C16 N3 Al1 125.00(11)
C8 N3 Al1 114.96(12)
C8 N3 C16 119.91(15)
C2 N1 Al1 115.57(12)
C2 N1 C10 118.72(15)
C10 N1 Al1 125.68(11)
C7 N2 Al1 118.49(12)
C7 N2 C3 121.20(16)
C3 N2 Al1 119.12(12)
N2 C7 C8 112.58(15)
N2 C7 C6 121.03(17)
C6 C7 C8 126.34(17)
C17 C16 N3 120.60(16)
C17 C16 C21 122.63(16)
C21 C16 N3 116.77(15)
N3 C8 C7 114.01(16)
N3 C8 C9 126.96(17)
C7 C8 C9 119.01(16)
N1 C2 C3 114.13(16)
N1 C2 C1 127.01(18)
C1 C2 C3 118.86(16)
N2 C3 C2 112.51(15)
N2 C3 C4 120.90(17)
C4 C3 C2 126.59(17)
C15 C10 N1 118.52(17)
C15 C10 C11 122.56(18)
C11 C10 N1 118.91(16)
C16 C17 C32 124.11(16)
C16 C17 C18 117.26(17)
C18 C17 C32 118.61(17)
C10 C15 C26 122.94(18)
C14 C15 C10 117.3(2)
C14 C15 C26 119.67(19)
C17 C32 H32 108.3
C17 C32 C33 111.71(18)
C17 C32 C31 110.44(17)
C33 C32 H32 108.3
C33 C32 C31 109.82(18)
C31 C32 H32 108.3
C16 C21 C29 122.38(16)
C20 C21 C16 117.38(17)
C20 C21 C29 120.16(17)
C17 C18 H18 119.4
C19 C18 C17 121.25(18)
C19 C18 H18 119.4
C3 C4 H4 120.9
C3 C4 C5 118.20(18)
C5 C4 H4 120.9
C10 C11 C23 123.80(18)
C12 C11 C10 117.33(19)
C12 C11 C23 118.80(19)
C8 C9 H9A 109.5
C8 C9 H9B 109.5
C8 C9 H9C 109.5
H9A C9 H9B 109.5
H9A C9 H9C 109.5
H9B C9 H9C 109.5
C21 C29 H29 107.6
C21 C29 C28 110.75(17)
C21 C29 C30 112.31(17)
C28 C29 H29 107.6
C28 C29 C30 110.88(19)
C30 C29 H29 107.6
C7 C6 H6 120.9
C7 C6 C5 118.12(18)
C5 C6 H6 120.9
C21 C20 H20 119.3
C19 C20 C21 121.36(18)
C19 C20 H20 119.3
C15 C14 H14 119.3
C13 C14 C15 121.3(2)
C13 C14 H14 119.3
C15 C26 H26 107.8
C15 C26 C25 111.03(18)
C15 C26 C27 111.6(2)
C25 C26 H26 107.8
C25 C26 C27 110.60(19)
C27 C26 H26 107.8
C4 C5 H5 119.7
C6 C5 C4 120.52(18)
C6 C5 H5 119.7
C18 C19 C20 120.10(18)
C18 C19 H19 120.0
C20 C19 H19 120.0
C2 C1 H1A 109.5
C2 C1 H1B 109.5
C2 C1 H1C 109.5
H1A C1 H1B 109.5
H1A C1 H1C 109.5
H1B C1 H1C 109.5
C11 C12 H12 119.4
C13 C12 C11 121.1(2)
C13 C12 H12 119.4
C14 C13 C12 120.3(2)
C14 C13 H13 119.8
C12 C13 H13 119.8
C11 C23 H23 108.4
C11 C23 C24 112.05(19)
C11 C23 C22 110.0(2)
C24 C23 H23 108.4
C24 C23 C22 109.6(2)
C22 C23 H23 108.4
C32 C33 H33A 109.5
C32 C33 H33B 109.5
C32 C33 H33C 109.5
H33A C33 H33B 109.5
H33A C33 H33C 109.5
H33B C33 H33C 109.5
C29 C28 H28A 109.5
C29 C28 H28B 109.5
C29 C28 H28C 109.5
H28A C28 H28B 109.5
H28A C28 H28C 109.5
H28B C28 H28C 109.5
C32 C31 H31A 109.5
C32 C31 H31B 109.5
C32 C31 H31C 109.5
H31A C31 H31B 109.5
H31A C31 H31C 109.5
H31B C31 H31C 109.5
C29 C30 H30A 109.5
C29 C30 H30B 109.5
C29 C30 H30C 109.5
H30A C30 H30B 109.5
H30A C30 H30C 109.5
H30B C30 H30C 109.5
C23 C24 H24A 109.5
C23 C24 H24B 109.5
C23 C24 H24C 109.5
H24A C24 H24B 109.5
H24A C24 H24C 109.5
H24B C24 H24C 109.5
C26 C25 H25A 109.5
C26 C25 H25B 109.5
C26 C25 H25C 109.5
H25A C25 H25B 109.5
H25A C25 H25C 109.5
H25B C25 H25C 109.5
C26 C27 H27A 109.5
C26 C27 H27B 109.5
C26 C27 H27C 109.5
H27A C27 H27B 109.5
H27A C27 H27C 109.5
H27B C27 H27C 109.5
C23 C22 H22A 109.5
C23 C22 H22B 109.5
C23 C22 H22C 109.5
H22A C22 H22B 109.5
H22A C22 H22C 109.5
H22B C22 H22C 109.5
Cl7 C34 H34A 108.3
Cl7 C34 H34B 108.3
Cl8 C34 Cl7 116.0(3)
Cl8 C34 H34A 108.3
Cl8 C34 H34B 108.3
H34A C34 H34B 107.4

loop_
_geom_bond_atom_site_label_1
_geom_bond_atom_site_label_2
_geom_bond_distance
Cl1 Al1 2.1121(7)
Cl2 Al1 2.1174(7)
Al1 N3 2.0985(16)
Al1 N1 2.0961(16)
Al1 N2 1.9481(15)
Cl6 Al2 2.1307(9)
Al2 Cl4 2.1892(16)
Al2 Cl3' 2.0544(14)
Al2 Cl3 2.244(3)
Al2 Cl5 2.097(4)
Al2 Cl4' 2.036(2)
Al2 Cl5' 2.173(9)
Cl7 C34 1.720(5)
Cl8 C34 1.699(5)
N3 C16 1.452(2)
N3 C8 1.287(2)
N1 C2 1.287(2)
N1 C10 1.457(2)
N2 C7 1.337(2)
N2 C3 1.339(2)
C7 C8 1.483(2)
C7 C6 1.386(2)
C16 C17 1.398(2)
C16 C21 1.405(2)
C8 C9 1.487(3)
C2 C3 1.488(3)
C2 C1 1.483(3)
C3 C4 1.386(3)
C10 C15 1.401(3)
C10 C11 1.401(3)
C17 C32 1.520(3)
C17 C18 1.400(3)
C15 C14 1.396(3)
C15 C26 1.521(3)
C32 H32 1.0000
C32 C33 1.529(3)
C32 C31 1.536(3)
C21 C29 1.519(3)
C21 C20 1.390(3)
C18 H18 0.9500
C18 C19 1.379(3)
C4 H4 0.9500
C4 C5 1.387(3)
C11 C12 1.397(3)
C11 C23 1.518(3)
C9 H9A 0.9800
C9 H9B 0.9800
C9 H9C 0.9800
C29 H29 1.0000
C29 C28 1.530(3)
C29 C30 1.532(3)
C6 H6 0.9500
C6 C5 1.386(3)
C20 H20 0.9500
C20 C19 1.383(3)
C14 H14 0.9500
C14 C13 1.375(4)
C26 H26 1.0000
C26 C25 1.529(3)
C26 C27 1.530(3)
C5 H5 0.9500
C19 H19 0.9500
C1 H1A 0.9800
C1 H1B 0.9800
C1 H1C 0.9800
C12 H12 0.9500
C12 C13 1.381(3)
C13 H13 0.9500
C23 H23 1.0000
C23 C24 1.535(3)
C23 C22 1.536(3)
C33 H33A 0.9800
C33 H33B 0.9800
C33 H33C 0.9800
C28 H28A 0.9800
C28 H28B 0.9800
C28 H28C 0.9800
C31 H31A 0.9800
C31 H31B 0.9800
C31 H31C 0.9800
C30 H30A 0.9800
C30 H30B 0.9800
C30 H30C 0.9800
C24 H24A 0.9800
C24 H24B 0.9800
C24 H24C 0.9800
C25 H25A 0.9800
C25 H25B 0.9800
C25 H25C 0.9800
C27 H27A 0.9800
C27 H27B 0.9800
C27 H27C 0.9800
C22 H22A 0.9800
C22 H22B 0.9800
C22 H22C 0.9800
C34 H34A 0.9900
C34 H34B 0.9900
